data_4123613
loop_
_publ_author_name
'Tanioka, Masaru'
'Kamino, Shinichiro'
'Muranaka, Atsuya'
'Ooyama, Yousuke'
'Ota, Hiromi'
'Shirasaki, Yoshinao'
'Horigome, Jun'
'Ueda, Masashi'
'Uchiyama, Masanobu'
'Sawada, Daisuke'
'Enomoto, Shuichi'

_publ_section_title
;
 Reversible near-infrared/blue mechanofluorochromism of
 aminobenzopyranoxanthene.
;
_journal_issue 20
_journal_name_full 'Journal of the American Chemical Society'
_journal_page_first 6436
_journal_page_last 6439
_journal_paper_doi 10.1021/jacs.5b00877
_journal_volume 137
_journal_year 2015
_chemical_formula_moiety 'C46 H44 N2 O7'
_chemical_formula_sum 'C46 H44 N2 O7'
_chemical_formula_weight 736.86
_space_group_crystal_system monoclinic
_space_group_IT_number 14
_space_group_name_Hall '-P 2yn'
_space_group_name_H-M_alt 'P 1 21/n 1'
_symmetry_space_group_name_Hall '-P 2yn'
_symmetry_space_group_name_H-M 'P 1 21/n 1'
_atom_sites_solution_hydrogens geom
_atom_sites_solution_primary direct
_atom_sites_solution_secondary difmap
_cell_angle_alpha 90.0000
_cell_angle_beta 110.272(3)
_cell_angle_gamma 90.0000
_cell_formula_units_Z 4
_cell_length_a 14.623(3)
_cell_length_b 14.418(3)
_cell_length_c 19.212(4)
_cell_measurement_reflns_used 10472
_cell_measurement_temperature 110
_cell_measurement_theta_max 27.50
_cell_measurement_theta_min 3.00
_cell_volume 3799.7(14)
_computing_cell_refinement 'CrystalClear-SM Expert 2.0 r16'
_computing_data_collection 'CrystalClear-SM Expert 2.0 r16 (Rigaku, 2014)'
_computing_data_reduction 'CrystalClear-SM Expert 2.0 r16'
_computing_molecular_graphics 'CrystalStructure 4.1'
_computing_publication_material 'CrystalStructure 4.1 (Rigaku, 2014)'
_computing_structure_refinement 'SHELXL97 (Sheldrick, 2008)'
_computing_structure_solution 'SHELXS97 (Sheldrick, 2008)'
_diffrn_ambient_temperature 110
_diffrn_detector_area_resol_mean 7.111
_diffrn_measured_fraction_theta_full 0.998
_diffrn_measured_fraction_theta_max 0.998
_diffrn_measurement_device_type 'Rigaku Saturn724'
_diffrn_measurement_method \w
_diffrn_radiation_type 'Mo K\a'
_diffrn_radiation_wavelength 0.71075
_diffrn_reflns_av_R_equivalents 0.0452
_diffrn_reflns_laue_measured_fraction_full 0.000
_diffrn_reflns_laue_measured_fraction_max 0.000
_diffrn_reflns_limit_h_max 18
_diffrn_reflns_limit_h_min -18
_diffrn_reflns_limit_k_max 18
_diffrn_reflns_limit_k_min -18
_diffrn_reflns_limit_l_max 24
_diffrn_reflns_limit_l_min -24
_diffrn_reflns_number 59978
_diffrn_reflns_point_group_measured_fraction_full 0.000
_diffrn_reflns_point_group_measured_fraction_max 0.000
_diffrn_reflns_theta_full 27.470
_diffrn_reflns_theta_max 27.470
_diffrn_reflns_theta_min 3.043
_diffrn_standards_number 0
_exptl_absorpt_coefficient_mu 0.087
_exptl_absorpt_correction_T_max 0.991
_exptl_absorpt_correction_T_min 0.908
_exptl_absorpt_correction_type multi-scan
_exptl_absorpt_process_details 'REQAB (Rigaku, 1998)'
_exptl_crystal_colour colorless
_exptl_crystal_density_diffrn 1.288
_exptl_crystal_density_method 'not measured'
_exptl_crystal_description platelet
_exptl_crystal_F_000 1560.00
_exptl_crystal_size_max 0.280
_exptl_crystal_size_mid 0.180
_exptl_crystal_size_min 0.100
_refine_diff_density_max 0.55
_refine_diff_density_min -0.43
_refine_ls_extinction_method none
_refine_ls_goodness_of_fit_ref 1.030
_refine_ls_hydrogen_treatment mixed
_refine_ls_number_parameters 512
_refine_ls_number_reflns 8678
_refine_ls_number_restraints 0
_refine_ls_R_factor_all 0.0628
_refine_ls_R_factor_gt 0.0525
_refine_ls_shift/su_max 0.000
_refine_ls_structure_factor_coef Fsqd
_refine_ls_weighting_details 'w = 1/[\s^2^(Fo^2^)+(0.0819P)^2^+1.1183P] where P=(Fo^2^+2Fc^2^)/3'
_refine_ls_weighting_scheme calc
_refine_ls_wR_factor_gt 0.1358
_refine_ls_wR_factor_ref 0.1449
_reflns_number_gt 7380
_reflns_number_total 8678
_reflns_threshold_expression F^2^>2.0\s(F^2^)
_cod_data_source_file ja5b00877_si_005.cif
_cod_data_source_block No111_
_cod_depositor_comments 'Adding full bibliography for 4123606--4123614.cif.'
_cod_database_code 4123613

loop_
_symmetry_equiv_pos_site_id
_space_group_symop_operation_xyz
1 +X,+Y,+Z
2 1/2-X,1/2+Y,1/2-Z
3 -X,-Y,-Z
4 1/2+X,1/2-Y,1/2+Z

loop_
_atom_site_label
_atom_site_type_symbol
_atom_site_fract_x
_atom_site_fract_y
_atom_site_fract_z
_atom_site_U_iso_or_equiv
_atom_site_adp_type
_atom_site_occupancy
_atom_site_site_symmetry_multiplicity
_atom_site_calc_flag
_atom_site_refinement_flags
C49A C 0.1614(2) 0.9794(2) 0.49016(18) 0.0284(8) Uani 0.572(5) 4 d .
C50A C 0.0977(3) 1.0300(2) 0.4205(2) 0.0371(9) Uani 0.572(5) 4 d .
C49B C 0.1512(4) 1.0173(3) 0.4413(2) 0.0251(10) Uiso 0.428(5) 4 d .
C50B C 0.0908(4) 0.9796(3) 0.4853(3) 0.0387(13) Uiso 0.428(5) 4 d .
C63A C 0.6004(4) 0.7553(4) 0.2611(3) 0.0557(18) Uani 0.527(9) 4 d .
C63B C 0.5713(4) 0.7787(4) 0.2084(3) 0.0504(17) Uiso 0.473(9) 4 d .
O1 O 0.76717(7) 0.57511(7) 0.50296(6) 0.0209(2) Uani 1 4 d .
O2 O 0.66936(8) 0.47072(7) 0.31096(5) 0.0201(2) Uani 1 4 d .
O3 O 0.61222(9) 0.42066(8) 0.19287(6) 0.0299(3) Uani 1 4 d .
O11 O 0.51205(7) 0.78891(7) 0.45671(6) 0.0214(2) Uani 1 4 d .
O12 O 0.37365(8) 0.72460(7) 0.27063(6) 0.0218(2) Uani 1 4 d .
O13 O 0.29285(10) 0.71109(9) 0.14798(6) 0.0353(3) Uani 1 4 d .
O61 O 0.73427(10) 0.72987(10) 0.22790(8) 0.0455(3) Uani 1 4 d .
N1 N 1.03347(9) 0.36429(9) 0.58835(7) 0.0227(3) Uani 1 4 d .
N11 N 0.25862(12) 0.97579(12) 0.48430(12) 0.0532(5) Uani 1 4 d .
C1 C 0.75068(11) 0.42603(10) 0.43999(8) 0.0194(3) Uani 1 4 d .
C2 C 0.79544(11) 0.34067(10) 0.43817(8) 0.0224(3) Uani 1 4 d .
H2 H 0.76123 0.29563 0.40258 0.0269 Uiso 1 4 d .
C3 C 0.88762(11) 0.32001(10) 0.48643(9) 0.0232(3) Uani 1 4 d .
H3 H 0.91541 0.26126 0.48339 0.0278 Uiso 1 4 d .
C4 C 0.94164(10) 0.38476(10) 0.54045(8) 0.0197(3) Uani 1 4 d .
C5 C 0.89674(11) 0.47058(10) 0.54273(8) 0.0196(3) Uani 1 4 d .
H5 H 0.93033 0.51609 0.57812 0.0235 Uiso 1 4 d .
C6 C 0.80386(10) 0.48891(10) 0.49361(8) 0.0182(3) Uani 1 4 d .
C7 C 0.67297(10) 0.59641(10) 0.46060(8) 0.0185(3) Uani 1 4 d .
C8 C 0.63793(11) 0.68006(10) 0.47780(8) 0.0201(3) Uani 1 4 d .
H8 H 0.67846 0.7189 0.51602 0.0241 Uiso 1 4 d .
C9 C 0.51859(11) 0.56579(10) 0.36685(8) 0.0199(3) Uani 1 4 d .
H9 H 0.47775 0.52652 0.32913 0.0238 Uiso 1 4 d .
C10 C 0.61431(11) 0.53855(10) 0.40452(8) 0.0189(3) Uani 1 4 d .
C11 C 0.65425(11) 0.45109(10) 0.38301(8) 0.0184(3) Uani 1 4 d .
C12 C 0.58185(10) 0.37224(10) 0.36182(8) 0.0189(3) Uani 1 4 d .
C13 C 0.53874(11) 0.32498(11) 0.40539(9) 0.0236(3) Uani 1 4 d .
H13 H 0.55234 0.34114 0.45592 0.0283 Uiso 1 4 d .
C14 C 0.47504(12) 0.25327(12) 0.37249(9) 0.0283(3) Uani 1 4 d .
H14 H 0.44406 0.22022 0.40094 0.0339 Uiso 1 4 d .
C15 C 0.45570(12) 0.22886(12) 0.29875(9) 0.0295(4) Uani 1 4 d .
H15 H 0.41349 0.17817 0.27812 0.0353 Uiso 1 4 d .
C16 C 0.49726(12) 0.27759(11) 0.25484(9) 0.0263(3) Uani 1 4 d .
H16 H 0.48324 0.26208 0.20414 0.0316 Uiso 1 4 d .
C17 C 0.56007(11) 0.34983(10) 0.28789(8) 0.0200(3) Uani 1 4 d .
C18 C 0.61362(11) 0.41377(10) 0.25592(8) 0.0210(3) Uani 1 4 d .
C19 C 1.07126(11) 0.26971(10) 0.59785(9) 0.0233(3) Uani 1 4 d .
H19A H 1.01586 0.22627 0.58857 0.0280 Uiso 1 4 d .
H19B H 1.11435 0.26158 0.6501 0.0280 Uiso 1 4 d .
C20 C 1.12777(14) 0.24328(12) 0.54774(11) 0.0361(4) Uani 1 4 d .
H20A H 1.18373 0.28491 0.55709 0.0433 Uiso 1 4 d .
H20B H 1.0852 0.24867 0.49575 0.0433 Uiso 1 4 d .
H20C H 1.15083 0.1792 0.55804 0.0433 Uiso 1 4 d .
C21 C 1.09605(11) 0.43539(11) 0.63522(9) 0.0237(3) Uani 1 4 d .
H21A H 1.08245 0.4953 0.60839 0.0284 Uiso 1 4 d .
H21B H 1.16491 0.41915 0.64392 0.0284 Uiso 1 4 d .
C22 C 1.08287(14) 0.44749(13) 0.70960(9) 0.0343(4) Uani 1 4 d .
H22A H 1.12633 0.49664 0.73775 0.0411 Uiso 1 4 d .
H22B H 1.09868 0.38922 0.73748 0.0411 Uiso 1 4 d .
H22C H 1.01508 0.46443 0.70164 0.0411 Uiso 1 4 d .
C31 C 0.34477(11) 0.74656(10) 0.38606(8) 0.0206(3) Uani 1 4 d .
C32 C 0.24686(12) 0.76426(12) 0.37488(10) 0.0307(4) Uani 1 4 d .
H32 H 0.19855 0.72449 0.34306 0.0368 Uiso 1 4 d .
C33 C 0.21811(13) 0.83702(13) 0.40825(11) 0.0368(4) Uani 1 4 d .
H33 H 0.15077 0.84596 0.39988 0.0442 Uiso 1 4 d .
C34 C 0.28736(12) 0.89912(12) 0.45505(10) 0.0307(4) Uani 1 4 d .
C35 C 0.38620(11) 0.87910(10) 0.46999(8) 0.0218(3) Uani 1 4 d .
H35 H 0.43509 0.91696 0.50336 0.0262 Uiso 1 4 d .
C36 C 0.41236(11) 0.80399(10) 0.43596(8) 0.0193(3) Uani 1 4 d .
C37 C 0.54273(11) 0.70526(10) 0.43794(8) 0.0186(3) Uani 1 4 d .
C40 C 0.48059(11) 0.64823(10) 0.38236(8) 0.0190(3) Uani 1 4 d .
C41 C 0.37681(11) 0.67697(10) 0.34143(8) 0.0194(3) Uani 1 4 d .
C42 C 0.30819(11) 0.59651(10) 0.31228(8) 0.0205(3) Uani 1 4 d .
C43 C 0.28257(12) 0.52573(11) 0.35103(9) 0.0268(3) Uani 1 4 d .
H43 H 0.3076 0.52382 0.40371 0.0321 Uiso 1 4 d .
C44 C 0.21893(13) 0.45760(12) 0.31009(11) 0.0334(4) Uani 1 4 d .
H44 H 0.20073 0.40817 0.33529 0.0400 Uiso 1 4 d .
C45 C 0.18152(14) 0.46072(12) 0.23280(11) 0.0376(4) Uani 1 4 d .
H45 H 0.13844 0.41336 0.2061 0.0451 Uiso 1 4 d .
C46 C 0.20642(13) 0.53204(12) 0.19451(10) 0.0328(4) Uani 1 4 d .
H46 H 0.18046 0.53491 0.14187 0.0394 Uiso 1 4 d .
C47 C 0.27072(11) 0.59935(11) 0.23566(9) 0.0236(3) Uani 1 4 d .
C48 C 0.31024(12) 0.68163(11) 0.21021(8) 0.0247(3) Uani 1 4 d .
C51 C 0.32738(13) 1.04535(12) 0.52563(10) 0.0305(4) Uani 1 4 d .
H51A H 0.29404 1.1062 0.51847 0.0366 Uiso 1 4 d .
H51B H 0.3808 1.04994 0.50524 0.0366 Uiso 1 4 d .
C52 C 0.37056(19) 1.02541(16) 0.60739(12) 0.0537(6) Uani 1 4 d .
H52A H 0.40531 0.96605 0.61513 0.0644 Uiso 1 4 d .
H52B H 0.31834 1.02221 0.62835 0.0644 Uiso 1 4 d .
H52C H 0.41617 1.07498 0.63198 0.0644 Uiso 1 4 d .
C61 C 0.66988(16) 0.65639(14) 0.19073(12) 0.0454(5) Uani 1 4 d .
C62 C 0.57075(19) 0.67786(19) 0.1949(2) 0.0761(9) Uani 1 4 d .
C64 C 0.67932(19) 0.7987(2) 0.24924(19) 0.0820(10) Uani 1 4 d .
H49A H 0.16315 1.0135 0.53531 0.0341 Uiso 0.572(5) 4 calc R
H49B H 0.13629 0.91601 0.49215 0.0341 Uiso 0.572(5) 4 calc R
H50A H 0.12451 1.09194 0.41896 0.0556 Uiso 0.572(5) 4 calc R
H50B H 0.03129 1.03564 0.42125 0.0556 Uiso 0.572(5) 4 calc R
H50C H 0.09643 0.99489 0.37646 0.0556 Uiso 0.572(5) 4 calc R
H49C H 0.15204 1.08595 0.44179 0.0302 Uiso 0.428(5) 4 calc R
H49D H 0.12564 0.99548 0.38924 0.0302 Uiso 0.428(5) 4 calc R
H50D H 0.09655 0.91188 0.48822 0.0581 Uiso 0.428(5) 4 calc R
H50E H 0.02236 0.99688 0.46063 0.0581 Uiso 0.428(5) 4 calc R
H50F H 0.11463 1.00577 0.5355 0.0581 Uiso 0.428(5) 4 calc R
H61A H 0.69404 0.59631 0.21512 0.0545 Uiso 1 4 calc R
H61B H 0.66588 0.65249 0.1383 0.0545 Uiso 1 4 calc R

loop_
_atom_site_aniso_label
_atom_site_aniso_U_11
_atom_site_aniso_U_22
_atom_site_aniso_U_33
_atom_site_aniso_U_12
_atom_site_aniso_U_13
_atom_site_aniso_U_23
C49A 0.0246(16) 0.0245(14) 0.0400(18) 0.0020(11) 0.0161(13) -0.0065(12)
C50A 0.0238(19) 0.0375(18) 0.045(2) 0.0040(13) 0.0061(15) 0.0005(14)
C63A 0.050(3) 0.070(3) 0.053(3) -0.021(2) 0.026(2) -0.011(2)
O1 0.0184(5) 0.0171(5) 0.0239(5) 0.0015(4) 0.0030(4) -0.0032(4)
O2 0.0242(5) 0.0188(5) 0.0183(5) -0.0027(4) 0.0085(4) -0.0018(4)
O3 0.0428(7) 0.0272(6) 0.0210(6) -0.0061(5) 0.0128(5) -0.0024(4)
O11 0.0190(5) 0.0165(5) 0.0265(6) 0.0009(4) 0.0052(4) -0.0036(4)
O12 0.0240(6) 0.0220(5) 0.0191(5) 0.0019(4) 0.0069(4) 0.0013(4)
O13 0.0449(8) 0.0365(7) 0.0214(6) 0.0099(6) 0.0074(5) 0.0038(5)
O61 0.0355(8) 0.0433(8) 0.0542(9) 0.0007(6) 0.0110(7) -0.0040(7)
N1 0.0211(6) 0.0197(6) 0.0240(7) 0.0022(5) 0.0036(5) -0.0016(5)
N11 0.0254(8) 0.0474(10) 0.0915(14) -0.0100(7) 0.0263(9) -0.0473(10)
C1 0.0199(7) 0.0192(7) 0.0187(7) -0.0007(6) 0.0063(6) -0.0006(5)
C2 0.0230(8) 0.0193(7) 0.0233(8) 0.0002(6) 0.0059(6) -0.0039(6)
C3 0.0239(8) 0.0183(7) 0.0261(8) 0.0031(6) 0.0070(6) -0.0013(6)
C4 0.0191(7) 0.0214(7) 0.0188(7) 0.0003(6) 0.0067(6) 0.0015(6)
C5 0.0204(7) 0.0186(7) 0.0189(7) -0.0006(6) 0.0057(6) -0.0016(5)
C6 0.0197(7) 0.0155(7) 0.0198(7) 0.0008(5) 0.0075(6) 0.0001(5)
C7 0.0176(7) 0.0192(7) 0.0183(7) 0.0001(5) 0.0056(6) 0.0012(5)
C8 0.0210(7) 0.0175(7) 0.0205(7) -0.0014(6) 0.0057(6) -0.0014(5)
C9 0.0210(7) 0.0196(7) 0.0178(7) -0.0008(6) 0.0053(6) -0.0023(5)
C10 0.0205(7) 0.0177(7) 0.0186(7) 0.0000(5) 0.0070(6) -0.0006(5)
C11 0.0204(7) 0.0184(7) 0.0169(7) -0.0001(6) 0.0070(6) -0.0011(5)
C12 0.0175(7) 0.0181(7) 0.0198(7) 0.0024(5) 0.0050(6) 0.0001(5)
C13 0.0252(8) 0.0263(8) 0.0201(7) -0.0005(6) 0.0089(6) -0.0005(6)
C14 0.0263(8) 0.0311(9) 0.0284(8) -0.0067(7) 0.0107(7) 0.0021(7)
C15 0.0263(8) 0.0307(9) 0.0288(9) -0.0115(7) 0.0063(7) -0.0034(7)
C16 0.0269(8) 0.0295(8) 0.0205(8) -0.0057(7) 0.0056(6) -0.0036(6)
C17 0.0193(7) 0.0193(7) 0.0202(7) 0.0013(6) 0.0055(6) -0.0007(6)
C18 0.0236(7) 0.0189(7) 0.0195(7) 0.0010(6) 0.0063(6) -0.0018(5)
C19 0.0229(8) 0.0206(7) 0.0256(8) 0.0023(6) 0.0072(6) 0.0029(6)
C20 0.0385(10) 0.0284(9) 0.0497(11) 0.0030(8) 0.0256(9) -0.0030(8)
C21 0.0207(7) 0.0214(7) 0.0262(8) -0.0002(6) 0.0047(6) -0.0005(6)
C22 0.0427(10) 0.0308(9) 0.0260(9) -0.0012(8) 0.0076(8) -0.0054(7)
C31 0.0211(7) 0.0197(7) 0.0214(7) -0.0004(6) 0.0078(6) -0.0031(6)
C32 0.0209(8) 0.0291(9) 0.0412(10) -0.0044(6) 0.0098(7) -0.0151(7)
C33 0.0219(8) 0.0346(10) 0.0569(12) -0.0048(7) 0.0174(8) -0.0215(9)
C34 0.0263(8) 0.0275(8) 0.0432(10) -0.0037(7) 0.0181(8) -0.0137(7)
C35 0.0234(7) 0.0189(7) 0.0232(7) -0.0028(6) 0.0081(6) -0.0038(6)
C36 0.0194(7) 0.0181(7) 0.0208(7) 0.0010(5) 0.0073(6) 0.0011(5)
C37 0.0212(7) 0.0154(7) 0.0198(7) 0.0011(5) 0.0079(6) -0.0005(5)
C40 0.0191(7) 0.0194(7) 0.0180(7) 0.0003(5) 0.0059(6) 0.0001(5)
C41 0.0208(7) 0.0187(7) 0.0183(7) 0.0005(6) 0.0064(6) -0.0003(5)
C42 0.0188(7) 0.0194(7) 0.0228(7) 0.0019(6) 0.0064(6) -0.0050(6)
C43 0.0272(8) 0.0248(8) 0.0291(8) -0.0022(6) 0.0109(7) -0.0032(6)
C44 0.0339(9) 0.0226(8) 0.0462(11) -0.0047(7) 0.0172(8) -0.0046(7)
C45 0.0332(10) 0.0256(9) 0.0471(11) -0.0058(7) 0.0051(8) -0.0152(8)
C46 0.0322(9) 0.0305(9) 0.0284(9) 0.0024(7) 0.0013(7) -0.0109(7)
C47 0.0230(8) 0.0220(7) 0.0232(8) 0.0060(6) 0.0047(6) -0.0043(6)
C48 0.0251(8) 0.0250(8) 0.0215(8) 0.0079(6) 0.0051(6) -0.0030(6)
C51 0.0301(9) 0.0235(8) 0.0389(10) -0.0021(7) 0.0131(7) -0.0111(7)
C52 0.0739(16) 0.0501(13) 0.0420(12) 0.0103(11) 0.0264(11) -0.0014(10)
C61 0.0544(13) 0.0333(10) 0.0456(12) -0.0076(9) 0.0137(10) 0.0085(8)
C62 0.0432(14) 0.0529(15) 0.128(3) -0.0073(11) 0.0252(15) 0.0023(16)
C64 0.0383(13) 0.094(2) 0.106(2) 0.0075(13) 0.0147(14) -0.0523(19)

loop_
_atom_type_symbol
_atom_type_description
_atom_type_scat_dispersion_real
_atom_type_scat_dispersion_imag
_atom_type_scat_source
C C 0.0033 0.0016
;
International Tables for Crystallography
(Vol. C, Tables 4.2.6.8 and 6.1.1.4)
;
H H 0.0000 0.0000
;
International Tables for Crystallography
(Vol. C, Table 6.1.1.4)
;
N N 0.0061 0.0033
;
International Tables for Crystallography
(Vol. C, Tables 4.2.6.8 and 6.1.1.4)
;
O O 0.0106 0.0060
;
International Tables for Crystallography
(Vol. C, Tables 4.2.6.8 and 6.1.1.4)
;

loop_
_geom_angle_atom_site_label_1
_geom_angle_atom_site_label_2
_geom_angle_atom_site_label_3
_geom_angle
_geom_angle_publ_flag
C50A C49A N11 105.2(3) yes
C50B C49B N11 103.5(3) yes
C62 C63A C64 101.0(4) yes
C62 C63B C64 102.5(3) yes
C6 O1 C7 118.51(10) yes
C11 O2 C18 111.21(12) yes
C36 O11 C37 117.81(11) yes
C41 O12 C48 111.17(12) yes
C61 O61 C64 108.65(18) yes
C4 N1 C19 121.70(12) yes
C4 N1 C21 121.46(13) yes
C19 N1 C21 116.76(11) yes
C49A N11 C34 120.22(18) yes
C49A N11 C51 116.2(2) yes
C49B N11 C34 118.1(2) yes
C49B N11 C51 113.05(19) yes
C34 N11 C51 122.04(17) yes
C2 C1 C6 116.45(12) yes
C2 C1 C11 121.55(12) yes
C6 C1 C11 121.80(13) yes
C1 C2 C3 122.00(13) yes
C2 C3 C4 121.19(14) yes
N1 C4 C3 121.19(13) yes
N1 C4 C5 121.79(12) yes
C3 C4 C5 117.02(12) yes
C4 C5 C6 120.28(13) yes
O1 C6 C1 122.48(12) yes
O1 C6 C5 114.46(12) yes
C1 C6 C5 123.05(14) yes
O1 C7 C8 115.44(12) yes
O1 C7 C10 123.13(13) yes
C8 C7 C10 121.43(12) yes
C7 C8 C37 118.52(12) yes
C10 C9 C40 122.40(13) yes
C7 C10 C9 118.09(14) yes
C7 C10 C11 121.24(13) yes
C9 C10 C11 120.63(12) yes
O2 C11 C1 108.47(14) yes
O2 C11 C10 106.85(11) yes
O2 C11 C12 101.92(11) yes
C1 C11 C10 110.94(12) yes
C1 C11 C12 114.18(12) yes
C10 C11 C12 113.70(14) yes
C11 C12 C13 128.99(14) yes
C11 C12 C17 110.09(14) yes
C13 C12 C17 120.91(13) yes
C12 C13 C14 117.65(15) yes
C13 C14 C15 121.32(18) yes
C14 C15 C16 120.89(15) yes
C15 C16 C17 117.45(15) yes
C12 C17 C16 121.72(16) yes
C12 C17 C18 108.39(12) yes
C16 C17 C18 129.89(15) yes
O2 C18 O3 121.72(15) yes
O2 C18 C17 108.33(13) yes
O3 C18 C17 129.94(13) yes
N1 C19 C20 114.90(14) yes
N1 C21 C22 113.90(15) yes
C32 C31 C36 116.38(15) yes
C32 C31 C41 122.85(13) yes
C36 C31 C41 120.43(15) yes
C31 C32 C33 122.21(15) yes
C32 C33 C34 120.91(17) yes
N11 C34 C33 121.13(16) yes
N11 C34 C35 121.52(14) yes
C33 C34 C35 117.35(17) yes
C34 C35 C36 119.85(13) yes
O11 C36 C31 122.04(14) yes
O11 C36 C35 114.89(12) yes
C31 C36 C35 123.05(15) yes
O11 C37 C8 116.17(12) yes
O11 C37 C40 121.89(13) yes
C8 C37 C40 121.93(14) yes
C9 C40 C37 117.61(13) yes
C9 C40 C41 122.00(12) yes
C37 C40 C41 120.39(14) yes
O12 C41 C31 107.05(11) yes
O12 C41 C40 107.84(14) yes
O12 C41 C42 101.91(11) yes
C31 C41 C40 110.14(11) yes
C31 C41 C42 115.35(15) yes
C40 C41 C42 113.74(12) yes
C41 C42 C43 129.35(13) yes
C41 C42 C47 109.86(14) yes
C43 C42 C47 120.77(13) yes
C42 C43 C44 117.82(15) yes
C43 C44 C45 121.15(18) yes
C44 C45 C46 120.77(16) yes
C45 C46 C47 117.81(16) yes
C42 C47 C46 121.67(16) yes
C42 C47 C48 108.70(13) yes
C46 C47 C48 129.63(15) yes
O12 C48 O13 122.13(15) yes
O12 C48 C47 108.26(13) yes
O13 C48 C47 129.61(14) yes
N11 C51 C52 113.65(18) yes
O61 C61 C62 107.39(19) yes
C63A C62 C61 100.4(2) yes
C63B C62 C61 105.3(3) yes
C63A C64 O61 108.4(3) yes
C63B C64 O61 107.9(3) yes

loop_
_geom_bond_atom_site_label_1
_geom_bond_atom_site_label_2
_geom_bond_distance
_geom_bond_publ_flag
C49A C50A 1.526(4) yes
C49A N11 1.465(4) yes
C49B C50B 1.519(8) yes
C49B N11 1.615(5) yes
C63A C62 1.634(6) yes
C63A C64 1.399(7) yes
C63B C62 1.477(6) yes
C63B C64 1.529(6) yes
O1 C6 1.3898(18) yes
O1 C7 1.3701(16) yes
O2 C11 1.502(2) yes
O2 C18 1.3636(16) yes
O3 C18 1.208(2) yes
O11 C36 1.3887(19) yes
O11 C37 1.3777(19) yes
O12 C41 1.510(2) yes
O12 C48 1.3584(17) yes
O13 C48 1.2099(19) yes
O61 C61 1.433(2) yes
O61 C64 1.423(4) yes
N1 C4 1.3714(17) yes
N1 C19 1.459(2) yes
N1 C21 1.4588(19) yes
N11 C34 1.370(3) yes
N11 C51 1.447(2) yes
C1 C2 1.400(2) yes
C1 C6 1.3902(19) yes
C1 C11 1.4992(19) yes
C2 C3 1.3782(19) yes
C3 C4 1.416(2) yes
C4 C5 1.409(2) yes
C5 C6 1.3845(18) yes
C7 C8 1.394(2) yes
C7 C10 1.3972(19) yes
C8 C37 1.385(2) yes
C9 C10 1.391(2) yes
C9 C40 1.387(2) yes
C10 C11 1.506(2) yes
C11 C12 1.510(2) yes
C12 C13 1.389(3) yes
C12 C17 1.382(2) yes
C13 C14 1.389(2) yes
C14 C15 1.390(2) yes
C15 C16 1.389(3) yes
C16 C17 1.388(2) yes
C17 C18 1.474(2) yes
C19 C20 1.519(3) yes
C21 C22 1.517(3) yes
C31 C32 1.396(2) yes
C31 C36 1.3874(19) yes
C31 C41 1.497(2) yes
C32 C33 1.369(3) yes
C33 C34 1.416(2) yes
C34 C35 1.403(2) yes
C35 C36 1.386(2) yes
C37 C40 1.4034(19) yes
C40 C41 1.505(2) yes
C41 C42 1.509(2) yes
C42 C43 1.389(2) yes
C42 C47 1.382(2) yes
C43 C44 1.394(2) yes
C44 C45 1.394(3) yes
C45 C46 1.384(3) yes
C46 C47 1.391(2) yes
C47 C48 1.475(2) yes
C51 C52 1.504(3) yes
C61 C62 1.511(4) yes
